data_4060585
_journal_name_full Organometallics
_journal_paper_doi 10.1021/om050622z
_journal_year 2006
_chemical_formula_structural -[ph(Me)Si-\h^5^-C~5~H~4~Fe(CO)~2~Si(Me)ph-\h^5^-C~5~H~4~Fe(CO)~2~]-
_chemical_formula_sum 'C28 H24 Fe2 O4 Si2'
_chemical_formula_weight 592.37
_space_group_IT_number 14
_symmetry_cell_setting monoclinic
_symmetry_space_group_name_Hall '-P 2ybc'
_symmetry_space_group_name_H-M 'P 1 21/c 1'
_cell_angle_alpha 90.00(0)
_cell_angle_beta 102.34(3)
_cell_angle_gamma 90.00(0)
_cell_formula_units_Z 2
_cell_length_a 10.627(2)
_cell_length_b 8.102(2)
_cell_length_c 15.689(3)
_cell_measurement_temperature 299(1)
_cell_volume 1320(1)
_diffrn_ambient_temperature 299
_exptl_crystal_density_diffrn 1.491
_refine_ls_R_factor_obs 0.069
_refine_ls_wR_factor_obs 0.070
_cod_depositor_comments
;
The following automatic conversions were performed:

'_atom_site_thermal_displace_type' tag value 'Uij' was replaced with
'Uani' value 18 times.

Automatic conversion script
Id: cif_fix_values 1646 2011-03-28 12:23:43Z adriana 
;
_cod_original_sg_symbol_H-M 'P 21/c'
_cod_database_code 4060585

loop_
_symmetry_equiv_pos_as_xyz
'x, y, z'
'-x, y+1/2, -z+1/2'
'-x, -y, -z'
'x, -y+1/2, z+1/2'

loop_
_atom_site_aniso_label
_atom_site_aniso_U_11
_atom_site_aniso_U_22
_atom_site_aniso_U_33
_atom_site_aniso_U_12
_atom_site_aniso_U_13
_atom_site_aniso_U_23
_atom_site_aniso_type_symbol
Fe1 0.010(1) 0.060(1) 0.052(1) 0.003(1) 0.013(1) -0.002(1) Fe
Si1 0.013(1) 0.050(1) 0.050(1) 0.002(1) 0.010(1) -0.002(1) Si
C1 0.011(3) 0.074(6) 0.101(7) 0.008(3) 0.025(3) 0.012(6) C
O1 0.026(3) 0.118(6) 0.082(5) 0.032(3) 0.019(2) 0.031(4) O
C2 0.013(3) 0.061(5) 0.062(5) 0(3) 0.009(3) 0.005(4) C
O2 0.048(3) 0.072(5) 0.095(6) -0.008(3) 0(3) -0.008(4) O
C3 0.038(4) 0.068(6) 0.080(6) -0.011(4) 0.014(3) -0.007(5) C
C11 0.036(4) 0.091(7) 0.058(5) 0.026(4) 0.015(3) -0.014(5) C
C12 0.034(4) 0.113(8) 0.036(4) 0.006(5) 0.018(2) -0.008(5) C
C13 0.025(3) 0.090(7) 0.055(5) -0.002(4) 0.015(3) 0.014(5) C
C14 0.019(3) 0.068(5) 0.023(3) 0.004(3) 0.005(2) 0.016(3) C
C15 0.011(3) 0.080(6) 0.059(5) 0.007(3) 0.009(2) -0.004(4) C
C21 0.018(3) 0.051(4) 0.036(4) -0.001(3) 0.004(2) 0.007(3) C
C22 0.015(3) 0.078(6) 0.086(6) 0.011(3) 0.013(3) -0.003(5) C
C23 0.021(4) 0.086(7) 0.089(7) 0.012(4) 0.010(3) -0.004(6) C
C24 0.027(3) 0.093(7) 0.064(5) -0.013(4) 0.008(3) -0.001(6) C
C25 0.031(4) 0.069(6) 0.064(6) -0.001(4) 0.006(3) 0.005(5) C
C26 0.019(3) 0.056(5) 0.074(6) 0(3) 0.010(3) -0.011(5) C

loop_
_atom_site_label
_atom_site_fract_x
_atom_site_fract_y
_atom_site_fract_z
_atom_site_U_iso_or_equiv
_atom_site_thermal_displace_type
_atom_site_calc_flag
_atom_site_calc_attached_atom
_atom_site_type_symbol
Fe1 0.8070(1) 0.0239(1) 0.0369(1) 0.040(1) Uani ? ? Fe
Si1 0.8612(1) 0.1198(3) -0.0894(1) 0.037(1) Uani ? ? Si
C1 0.6554(6) 0.1187(12) -0.0045(7) 0.060(3) Uani ? ? C
O1 0.5584(5) 0.1730(10) -0.0238(5) 0.074(3) Uani ? ? O
C2 0.7647(5) -0.1627(11) -0.0183(5) 0.045(3) Uani ? ? C
O2 0.7353(6) -0.2860(10) -0.0536(5) 0.074(3) Uani ? ? O
C3 0.8965(8) 0.3476(12) -0.0893(7) 0.062(3) Uani ? ? C
C11 0.8504(8) 0.1800(14) 0.1443(6) 0.061(3) Uani ? ? C
C12 0.8138(7) 0.0320(16) 0.1712(5) 0.059(3) Uani ? ? C
C13 0.8987(6) -0.0890(14) 0.1554(6) 0.056(3) Uani ? ? C
C14 0.9920(5) -0.0098(10) 0.1146(4) 0.036(2) Uani ? ? C
C15 0.9618(5) 0.1561(12) 0.1086(5) 0.049(3) Uani ? ? C
C21 0.7342(5) 0.0803(9) -0.1928(4) 0.035(2) Uani ? ? C
C22 0.6355(6) 0.1932(12) -0.2201(7) 0.059(3) Uani ? ? C
C23 0.5461(7) 0.1713(14) -0.2956(7) 0.066(4) Uani ? ? C
C24 0.5532(7) 0.0380(14) -0.3490(6) 0.061(3) Uani ? ? C
C25 0.6499(7) -0.0805(12) -0.3235(6) 0.055(3) Uani ? ? C
C26 0.7400(6) -0.0524(10) -0.2468(6) 0.050(3) Uani ? ? C
H(3A) 0.9182 0.3765 -0.1437 0.080 Uiso ? ? H
H(3B) 0.8213 0.4077 -0.0829 0.080 Uiso ? ? H
H(3C) 0.9671 0.3748 -0.0421 0.080 Uiso ? ? H
H(11A) 0.8107 0.2850 0.1491 0.080 Uiso ? ? H
H(12A) 0.7410 0.0160 0.1975 0.080 Uiso ? ? H
H(13A) 0.8970 -0.2038 0.1702 0.080 Uiso ? ? H
H(14A) 1.0630 -0.0606 0.0957 0.080 Uiso ? ? H
H(15A) 1.0093 0.2385 0.0847 0.080 Uiso ? ? H
H(22A) 0.6297 0.2884 -0.1847 0.080 Uiso ? ? H
H(23A) 0.4765 0.2482 -0.3123 0.080 Uiso ? ? H
H(24A) 0.4922 0.0260 -0.4034 0.080 Uiso ? ? H
H(25A) 0.6545 -0.1766 -0.3585 0.080 Uiso ? ? H
H(26A) 0.8094 -0.1295 -0.2296 0.080 Uiso ? ? H

loop_
_geom_bond_atom_site_label_1
_geom_bond_atom_site_label_2
_geom_bond_distance
_geom_bond_site_symmetry_1
_geom_bond_site_symmetry_2
_geom_bond_publ_flag
Fe1 Si1 2.312(2) . . ?
Fe1 C1 1.777(7) . . ?
Fe1 C2 1.752(9) . . ?
Fe1 C11 2.079(10) . . ?
Fe1 C12 2.095(8) . . ?
Fe1 C13 2.114(9) . . ?
Fe1 C14 2.098(5) . . ?
Fe1 C15 2.081(7) . . ?
Si1 C3 1.883(10) . . ?
Si1 C21 1.902(6) . . ?
Si1 C14a 1.911(7) . . ?
C1 O1 1.101(9) . . ?
C2 O2 1.153(12) . . ?
C11 C12 1.356(16) . . ?
C11 C15 1.426(12) . . ?
C12 C13 1.390(14) . . ?
C13 C14 1.441(11) . . ?
C14 C15 1.380(12) . . ?
C14 Si1a 1.911(7) . . ?
C21 C22 1.389(10) . . ?
C21 C26 1.379(11) . . ?
C22 C23 1.363(12) . . ?
C23 C24 1.378(15) . . ?
C24 C25 1.401(12) . . ?
C25 C26 1.387(11) . . ?
